data_2006162
loop_
_publ_author_name
'Manr\'iquez, V.'
'Labb\'e, C.'
'Castillo, M.'
'Wittke, O.'

_publ_contact_author
;
    Prof. Oscar Wittke
    Departamento de F\'isica
    Facultad de Ciencias F\'isicas y Matem\'aticas
    Universidad de Chile
    Casilla 487-3
    Santiago, Chile
;
_publ_section_title
;
 1\a,5\a-Dihydroxymanoyl Oxide, a Novel Diterpene from <i>Satureja
 gilliesii</i>
;
_journal_issue 5
_journal_name_full 'Acta Crystallographica Section C'
_journal_page_first 624
_journal_page_last 626
_journal_paper_doi 10.1107/S0108270197000048
_journal_volume 53
_journal_year 1997
_chemical_formula_sum 'C20 H34 O3'
_chemical_formula_weight 322.5
_chemical_melting_point .143E-141
_chemical_name_systematic
;
1\a,5\a-Dihydroxymanoyl oxide
;
_space_group_IT_number 4
_symmetry_cell_setting monoclinic
_symmetry_space_group_name_Hall 'P 2yb'
_symmetry_space_group_name_H-M 'P 1 21 1'
_cell_angle_alpha 90.0
_cell_angle_beta 92.24(2)
_cell_angle_gamma 90.0
_cell_formula_units_Z 2
_cell_length_a 8.467(2)
_cell_length_b 11.154(2)
_cell_length_c 9.654(2)
_cell_measurement_reflns_used 19
_cell_measurement_temperature 295
_cell_measurement_theta_max 15
_cell_measurement_theta_min 7.5
_cell_volume 911.0(3)
_computing_cell_refinement 'P3/P4-PC Diffractometer Program'
_computing_data_collection 'P3/P4-PC Diffractometer Program (Siemens, 1991)'
_computing_data_reduction 'XDISK in SHELXTL/PC (Sheldrick, 1990)'
_computing_molecular_graphics 'XP in SHELXTL/PC'
_computing_publication_material 'XPUBL in SHELXTL/PC'
_computing_structure_refinement 'XLS in SHELXTL/PC'
_computing_structure_solution 'XS in SHELXTL/PC'
_diffrn_ambient_temperature 295
_diffrn_measurement_device 'Siemens R3m/V difractometer'
_diffrn_measurement_method 2\q/\q
_diffrn_radiation_monochromator graphite
_diffrn_radiation_source 'X-ray tube'
_diffrn_radiation_type 'Mo K\a'
_diffrn_radiation_wavelength 0.71073
_diffrn_reflns_av_R_equivalents 0.01
_diffrn_reflns_limit_h_max 11
_diffrn_reflns_limit_h_min 0
_diffrn_reflns_limit_k_max 14
_diffrn_reflns_limit_k_min 0
_diffrn_reflns_limit_l_max 12
_diffrn_reflns_limit_l_min -12
_diffrn_reflns_number 2352
_diffrn_reflns_reduction_process 2208
_diffrn_reflns_theta_max 27.5
_diffrn_reflns_theta_min 1.5
_diffrn_standards_decay_% none
_diffrn_standards_interval_count 'every 48 reflections'
_diffrn_standards_number 3
_exptl_absorpt_coefficient_mu 0.077
_exptl_absorpt_correction_type N/A
_exptl_crystal_colour colourless
_exptl_crystal_density_diffrn 1.176
_exptl_crystal_description prism
_exptl_crystal_F_000 356
_exptl_crystal_size_max 0.80
_exptl_crystal_size_mid 0.26
_exptl_crystal_size_min 0.15
_refine_diff_density_max 0.19
_refine_diff_density_min -0.14
_refine_ls_extinction_method none
_refine_ls_goodness_of_fit_obs 1.24
_refine_ls_hydrogen_treatment 'ref with fixed U=U(eq) of bonded atom'
_refine_ls_matrix_type full
_refine_ls_number_constraints 0
_refine_ls_number_parameters 309
_refine_ls_number_reflns 1745
_refine_ls_number_restraints 0
_refine_ls_R_factor_all 0.0487
_refine_ls_shift/esd_max 0.010
_refine_ls_shift/esd_mean 0.001
_refine_ls_structure_factor_coef F
_refine_ls_weighting_details 'w = 1/[\s^2^(F) + 0.0005F^2^]'
_refine_ls_weighting_scheme calc
_refine_ls_wR_factor_all 0.0441
_refine_ls_wR_factor_obs .0423
_reflns_number_observed 1745
_reflns_number_total 2352
_reflns_observed_criterion refl_observed_if_F>_4.0_sigma(F)
_cod_data_source_file sx1001.cif
_cod_data_source_block default
_cod_depositor_comments
;
The following automatic conversions were performed:
'_symmetry_cell_setting' value 'Monoclinic' changed to 'monoclinic'
according to '/home/saulius/struct/CIF-dictionaries/cif_core.dic'
dictionary named 'cif_core.dic' version 2.4.1 from 2010-06-29.

Automatic conversion script
Id: cif_fix_enum 1527 2010-12-29 10:47:43Z saulius 

The following automatic conversions were performed:

'_atom_site_thermal_displace_type' tag value 'Uij' was replaced with
'Uani' value 23 times.

Automatic conversion script
Id: cif_fix_values 1646 2011-03-28 12:23:43Z adriana 

The following automatic conversions were performed:

'_symmetry_cell_setting' value 'Monoclinic' changed to 'monoclinic'
according to /home/saulius/struct/CIF-dictionaries/cif_core.dic
dictionary named 'cif_core.dic' version 2.4.1 from 2010-06-29.

Automatic conversion script
Id: cif_fix_values 1715 2011-07-08 13:25:40Z adriana 

The following automatic conversions were performed:

'_refine_ls_weighting_scheme' value 'calc w = 1/[\s^2^(F) +
0.0005F^2^]' was changed to 'calc'. New tag
'_refine_ls_weighting_details' was created. The value of the new tag
was set to 'w = 1/[\s^2^(F) + 0.0005F^2^]'.

Automatic conversion script
Id: cif_fix_values 3143 2015-03-26 13:38:13Z robertas 
;
_cod_original_sg_symbol_H-M 'P 21'
_cod_database_code 2006162

loop_
_symmetry_equiv_pos_as_xyz
x,y,z
-x,1/2+y,-z

loop_
_atom_site_aniso_label
_atom_site_aniso_U_11
_atom_site_aniso_U_22
_atom_site_aniso_U_33
_atom_site_aniso_U_12
_atom_site_aniso_U_13
_atom_site_aniso_U_23
_atom_site_aniso_type_symbol
O1 .0520(10) .058(2) .0600(10) -.0070(10) .0110(10) .0170(10) O
O2 .0410(10) .0460(10) .0440(10) .0000(10) .0100(10) -.0070(10) O
O3 .0390(10) .0330(10) .0410(10) .0020(10) .0000(10) .0010(10) O
C1 .049(2) .0320(10) .047(2) -.0040(10) .0060(10) .0080(10) C
C2 .058(2) .043(2) .053(2) .001(2) -.0010(10) .020(2) C
C3 .055(2) .057(2) .044(2) .000(2) -.0040(10) .012(2) C
C4 .043(2) .0430(10) .0440(10) -.0020(10) -.0040(10) .0030(10) C
C5 .0320(10) .0300(10) .0370(10) -.0020(10) .0070(10) -.0010(10) C
C6 .0390(10) .0290(10) .0470(10) -.0050(10) .0000(10) .0010(10) C
C7 .046(2) .0250(10) .0460(10) -.0010(10) .0050(10) .0040(10) C
C8 .0360(10) .0280(10) .0350(10) .0000(10) .0040(10) .0030(10) C
C9 .0360(10) .0250(10) .0340(10) -.0040(10) .0060(10) -.0020(10) C
C10 .0370(10) .0260(10) .0360(10) .0010(10) .0050(10) .0040(10) C
C11 .058(2) .0290(10) .043(2) -.0080(10) .0000(10) -.0010(10) C
C12 .049(2) .041(2) .051(2) -.0150(10) -.0050(10) -.0010(10) C
C13 .0430(10) .0450(10) .0420(10) -.0020(10) -.0030(10) -.0010(10) C
C14 .047(2) .064(2) .054(2) .000(2) -.0060(10) .002(2) C
C15 .047(2) .069(2) .072(2) .011(2) .003(2) .012(2) C
C16 .070(2) .052(2) .046(2) .002(2) -.005(2) -.0010(10) C
C17 .048(2) .047(2) .0410(10) .0040(10) .0100(10) .0080(10) C
C18 .063(2) .058(2) .053(2) -.007(2) -.009(2) -.008(2) C
C19 .042(2) .060(2) .066(2) .002(2) -.0090(10) .003(2) C
C20 .050(2) .0390(10) .045(2) .0120(10) .0070(10) -.0010(10) C

loop_
_atom_site_label
_atom_site_fract_x
_atom_site_fract_y
_atom_site_fract_z
_atom_site_U_iso_or_equiv
_atom_site_thermal_displace_type
_atom_site_calc_flag
_atom_site_calc_attached_atom
_atom_site_type_symbol
O1 .4744(3) .0205(3) .9846(3) .0570(10) Uani ? ? O
O2 .5805(2) .2573(3) .9856(2) .0430(10) Uani ? ? O
O3 .4081(2) .2869(3) .5773(2) .0380(10) Uani ? ? O
C1 .6256(3) 0 .9273(3) .0430(10) Uani ? ? C
C2 .7499(4) -.0227(4) 1.0427(3) .0520(10) Uani ? ? C
C3 .7940(4) .0893(4) 1.1238(3) .0520(10) Uani ? ? C
C4 .8490(3) .1941(4) 1.0355(3) .0430(10) Uani ? ? C
C5 .7202(3) .2168(3) .9166(3) .0330(10) Uani ? ? C
C6 .7616(3) .3188(3) .8186(3) .0390(10) Uani ? ? C
C7 .6236(3) .3507(3) .7178(3) .0390(10) Uani ? ? C
C8 .5599(3) .2441(3) .6335(2) .0330(10) Uani ? ? C
C9 .5288(3) .1392(3) .7315(3) .0320(10) Uani ? ? C
C10 .6722(3) .1026(3) .8290(3) .0330(10) Uani ? ? C
C11 .4436(3) .0388(3) .6504(3) .0440(10) Uani ? ? C
C12 .2852(3) .0885(4) .5979(3) .0470(10) Uani ? ? C
C13 .2978(3) .2049(4) .5134(3) .0430(10) Uani ? ? C
C14 .1406(4) .2677(4) .5118(3) .0550(10) Uani ? ? C
C15 .1110(4) .3716(4) .5657(4) .0620(10) Uani ? ? C
C16 .3367(5) .1795(4) .3616(3) .0560(10) Uani ? ? C
C17 .6708(4) .2201(4) .5139(3) .0450(10) Uani ? ? C
C18 .8633(5) .3041(4) 1.1309(4) .0580(10) Uani ? ? C
C19 1.0151(4) .1692(5) .9835(4) .0560(10) Uani ? ? C
C20 .8063(4) .0502(4) .7434(3) .0440(10) Uani ? ? C
H1O1 .457(5) .077(4) 1.008(4) .057 Uiso calc O1 H
H1O2 .542(4) .219(4) .999(4) .043 Uiso calc O2 H
H1A .618(3) -.072(3) .870(3) .043 Uiso calc C1 H
H2A .711(4) -.076(3) 1.110(3) .052 Uiso calc C2 H
H2B .844(4) -.058(3) 1.003(3) .052 Uiso calc C2 H
H3A .702(4) .111(3) 1.176(3) .052 Uiso calc C3 H
H3B .876(4) .070(3) 1.193(3) .052 Uiso calc C3 H
H6A .791(3) .389(3) .866(3) .039 Uiso calc C6 H
H6B .851(3) .300(3) .769(3) .039 Uiso calc C6 H
H7A .650(3) .418(3) .658(3) .039 Uiso calc C7 H
H7B .537(4) .385(3) .766(3) .039 Uiso calc C7 H
H9A .454(3) .170(3) .792(3) .032 Uiso calc C9 H
H11A .419(3) -.029(3) .711(3) .044 Uiso calc C11 H
H11B .506(3) .009(3) .575(3) .044 Uiso calc C11 H
H12A .215(3) .107(3) .682(3) .047 Uiso calc C12 H
H12B .226(4) .036(3) .545(3) .047 Uiso calc C12 H
H14A .063(4) .225(3) .470(3) .055 Uiso calc C14 H
H15A .191(4) .417(3) .603(4) .062 Uiso calc C15 H
H15B .004(4) .404(3) .557(3) .062 Uiso calc C15 H
H16A .246(4) .146(3) .319(3) .056 Uiso calc C16 H
H16B .427(4) .133(3) .360(3) .056 Uiso calc C16 H
H16C .365(4) .251(3) .317(3) .056 Uiso calc C16 H
H17A .777(4) .231(3) .542(3) .045 Uiso calc C17 H
H17B .662(3) .138(3) .470(3) .045 Uiso calc C17 H
H17C .650(3) .273(3) .447(3) .045 Uiso calc C17 H
H18A .892(4) .370(4) 1.081(4) .058 Uiso calc C18 H
H18B .954(4) .283(3) 1.205(3) .058 Uiso calc C18 H
H18C .768(4) .323(3) 1.170(3) .058 Uiso calc C18 H
H19A 1.031(4) .094(4) .941(3) .056 Uiso calc C19 H
H19B 1.049(4) .232(3) .920(3) .056 Uiso calc C19 H
H19C 1.081(4) .171(3) 1.055(4) .056 Uiso calc C19 H
H20A .880(3) -.006(3) .796(3) .044 Uiso calc C20 H
H20B .764(3) .012(3) .669(3) .044 Uiso calc C20 H
H20C .868(3) .118(3) .701(3) .044 Uiso calc C20 H

loop_
_atom_type_symbol
_atom_type_description
_atom_type_scat_dispersion_real
_atom_type_scat_dispersion_imag
_atom_type_scat_source
C C 0.0033 0.0016 'International Tables Vol C Tables 4.2.6.8. and 6.1.1.4'
H H 0.0000 0.0000 'International Tables Vol C Tables 4.2.6.8. and 6.1.1.4'
O O 0.0106 0.0060 'International Tables Vol C Tables 4.2.6.8. and 6.1.1.4'

loop_
_geom_angle_atom_site_label_1
_geom_angle_atom_site_label_2
_geom_angle_atom_site_label_3
_geom_angle
_geom_angle_publ_flag
C8 O3 C13 120.2(3) yes
O1 C1 C2 110.3(2) yes
O1 C1 C10 111.8(2) yes
C2 C1 C10 112.7(2) yes
C1 C2 C3 112.9(3) yes
C2 C3 C4 114.7(3) yes
C3 C4 C5 108.2(3) yes
C3 C4 C18 107.2(3) yes
C5 C4 C18 110.2(3) yes
C3 C4 C19 110.3(3) yes
C5 C4 C19 114.0(2) yes
C18 C4 C19 106.8(3) yes
O2 C5 C4 105.6(2) yes
O2 C5 C6 105.2(3) yes
C4 C5 C6 113.7(2) yes
O2 C5 C10 107.5(2) yes
C4 C5 C10 114.8(3) yes
C6 C5 C10 109.3(2) yes
C5 C6 C7 112.2(2) yes
C6 C7 C8 113.7(3) yes
O3 C8 C7 103.4(3) yes
O3 C8 C9 108.1(2) yes
C7 C8 C9 109.3(2) yes
O3 C8 C17 109.5(2) yes
C7 C8 C17 108.7(2) yes
C9 C8 C17 117.0(3) yes
C8 C9 C10 115.0(2) yes
C8 C9 C11 109.3(2) yes
C10 C9 C11 117.2(3) yes
C1 C10 C5 109.6(2) yes
C1 C10 C9 110.6(2) yes
C5 C10 C9 106.9(3) yes
C1 C10 C20 105.0(3) yes
C5 C10 C20 114.4(2) yes
C9 C10 C20 110.3(2) yes
C9 C11 C12 107.2(3) yes
C11 C12 C13 114.0(3) yes
O3 C13 C12 111.6(2) yes
O3 C13 C14 105.6(3) yes
C12 C13 C14 108.6(3) yes
O3 C13 C16 111.5(3) yes
C12 C13 C16 111.8(3) yes
C14 C13 C16 107.3(3) yes
C13 C14 C15 126.6(3) yes

loop_
_geom_bond_atom_site_label_1
_geom_bond_atom_site_label_2
_geom_bond_site_symmetry_1
_geom_bond_site_symmetry_2
_geom_bond_distance
_geom_bond_publ_flag
O1 C1 . . 1.432(4) yes
O2 C5 . . 1.452(3) yes
O3 C8 . . 1.456(3) yes
O3 C13 . . 1.431(4) yes
C1 C2 . . 1.524(4) yes
C1 C10 . . 1.548(4) yes
C2 C3 . . 1.514(6) yes
C3 C4 . . 1.530(5) yes
C4 C5 . . 1.573(4) yes
C4 C18 . . 1.537(6) yes
C4 C19 . . 1.537(5) yes
C5 C6 . . 1.529(5) yes
C5 C10 . . 1.573(5) yes
C6 C7 . . 1.533(4) yes
C7 C8 . . 1.527(5) yes
C8 C9 . . 1.534(4) yes
C8 C17 . . 1.539(4) yes
C9 C10 . . 1.561(4) yes
C9 C11 . . 1.531(5) yes
C10 C20 . . 1.545(4) yes
C11 C12 . . 1.520(4) yes
C12 C13 . . 1.539(5) yes
C13 C14 . . 1.504(5) yes
C13 C16 . . 1.540(4) yes
C14 C15 . . 1.298(6) yes

loop_
_refine_ls_R_factor_obs
.0380
